data_7239556
loop_
_publ_author_name
'Tian, Dan'
'Li, Yue'
'Chen, Rong-Ying'
'Chang, Ze'
'Wang, Guan-Yao'
'Bu, Xian-He'

_publ_section_title
;
 A luminescent metal--organic framework demonstrating ideal detection
 ability for nitroaromatic explosives
;
_journal_issue 5
_journal_name_full 'J. Mater. Chem. A'
_journal_page_first 1465
_journal_paper_doi 10.1039/C3TA13983B
_journal_volume 2
_journal_year 2014
_chemical_formula_sum 'C402 H338 Cd17 N2 O116'
_chemical_formula_weight 8963.54
_space_group_IT_number 161
_space_group_name_Hall 'R 3 -2"c'
_space_group_name_H-M_alt 'R 3 c :H'
_symmetry_cell_setting trigonal
_symmetry_space_group_name_H-M 'R 3 c :H'
_atom_sites_solution_hydrogens geom
_atom_sites_solution_primary direct
_atom_sites_solution_secondary difmap
_audit_creation_method SHELXL-97
_cell_angle_alpha 90.00
_cell_angle_beta 90.00
_cell_angle_gamma 120.00
_cell_formula_units_Z 3
_cell_length_a 25.7369(5)
_cell_length_b 25.7369(5)
_cell_length_c 61.601(2)
_cell_measurement_temperature 113(2)
_cell_volume 35337.1(15)
_computing_cell_refinement 'CrystalClear-SM Expert 2.0 r2 (Rigaku, 2009)'
_computing_data_collection 'CrystalClear-SM Expert 2.0 r2 (Rigaku, 2009)'
_computing_data_reduction 'CrystalClear-SM Expert 2.0 r2 (Rigaku, 2009)'
_computing_structure_refinement 'SHELXL-97 (Sheldrick, 1997)'
_computing_structure_solution 'SHELXS-97 (Sheldrick, 1990)'
_diffrn_ambient_temperature 113(2)
_diffrn_measured_fraction_theta_full 1.000
_diffrn_measured_fraction_theta_max 1.000
_diffrn_measurement_device_type 'Rigaku Saturn724+ (2x2 bin mode)'
_diffrn_measurement_method 'profile data from \w-scans'
_diffrn_radiation_monochromator graphite
_diffrn_radiation_source 'fine-focus sealed tube'
_diffrn_radiation_type MoK\a
_diffrn_radiation_wavelength 0.71073
_diffrn_reflns_av_R_equivalents 0.0000
_diffrn_reflns_av_sigmaI/netI 0.0562
_diffrn_reflns_limit_h_max 0
_diffrn_reflns_limit_h_min -29
_diffrn_reflns_limit_k_max 33
_diffrn_reflns_limit_k_min 0
_diffrn_reflns_limit_l_max 76
_diffrn_reflns_limit_l_min -80
_diffrn_reflns_number 18551
_diffrn_reflns_theta_full 27.87
_diffrn_reflns_theta_max 27.87
_diffrn_reflns_theta_min 1.58
_exptl_absorpt_coefficient_mu 0.821
_exptl_absorpt_correction_T_max 0.828
_exptl_absorpt_correction_T_min 0.808
_exptl_absorpt_correction_type multi-scan
_exptl_absorpt_process_details 'CrystalClear (Rigaku Inc., 2008)'
_exptl_crystal_colour colourless
_exptl_crystal_density_diffrn 1.264
_exptl_crystal_density_method 'not measured'
_exptl_crystal_description block
_exptl_crystal_F_000 13524
_exptl_crystal_size_max 0.26
_exptl_crystal_size_mid 0.26
_exptl_crystal_size_min 0.23
_platon_squeeze_details
;
;
_refine_diff_density_max 1.870
_refine_diff_density_min -0.734
_refine_diff_density_rms 0.099
_refine_ls_abs_structure_details 'Flack H D (1983), Acta Cryst. A39, 876-881'
_refine_ls_abs_structure_Flack 0.578(17)
_refine_ls_extinction_method none
_refine_ls_goodness_of_fit_ref 1.026
_refine_ls_hydrogen_treatment mixed
_refine_ls_matrix_type full
_refine_ls_number_parameters 848
_refine_ls_number_reflns 18551
_refine_ls_number_restraints 40
_refine_ls_restrained_S_all 1.027
_refine_ls_R_factor_all 0.0539
_refine_ls_R_factor_gt 0.0492
_refine_ls_shift/su_max 0.002
_refine_ls_shift/su_mean 0.000
_refine_ls_structure_factor_coef Fsqd
_refine_ls_weighting_details 'calc w=1/[\s^2^(Fo^2^)+(0.0769P)^2^+0.0000P] where P=(Fo^2^+2Fc^2^)/3'
_refine_ls_weighting_scheme calc
_refine_ls_wR_factor_gt 0.1254
_refine_ls_wR_factor_ref 0.1278
_reflns_number_gt 17182
_reflns_number_total 18551
_reflns_threshold_expression >2sigma(I)
_cod_data_source_file c3ta13983b.txt
_cod_data_source_block 1
_cod_depositor_comments
;
The following automatic conversions were performed:

data item '_exptl_absorpt_correction_type' value 'Multi-scan' was
changed to 'multi-scan' in accordance with the
/home/saulius/struct/COD-crude-data/automatic-downloads/DataCite-retrospective/RSC/depositions/lib/dictionaries/cif_core.dic
dictionary named 'cif_core.dic' version 2.4.2 last updated on
2011-04-26.

Automatic conversion script
Id: cif_fix_values 6909 2019-04-08 15:41:33Z antanas 
;
_cod_original_cell_volume 35336.9(15)
_cod_original_sg_symbol_H-M R3c
_cod_database_code 7239556

loop_
_symmetry_equiv_pos_as_xyz
'x, y, z'
'-y, x-y, z'
'-x+y, -x, z'
'-y, -x, z+1/2'
'-x+y, y, z+1/2'
'x, x-y, z+1/2'
'x+2/3, y+1/3, z+1/3'
'-y+2/3, x-y+1/3, z+1/3'
'-x+y+2/3, -x+1/3, z+1/3'
'-y+2/3, -x+1/3, z+5/6'
'-x+y+2/3, y+1/3, z+5/6'
'x+2/3, x-y+1/3, z+5/6'
'x+1/3, y+2/3, z+2/3'
'-y+1/3, x-y+2/3, z+2/3'
'-x+y+1/3, -x+2/3, z+2/3'
'-y+1/3, -x+2/3, z+7/6'
'-x+y+1/3, y+2/3, z+7/6'
'x+1/3, x-y+2/3, z+7/6'

loop_
_atom_site_label
_atom_site_type_symbol
_atom_site_fract_x
_atom_site_fract_y
_atom_site_fract_z
_atom_site_U_iso_or_equiv
_atom_site_adp_type
_atom_site_occupancy
_atom_site_symmetry_multiplicity
_atom_site_calc_flag
_atom_site_refinement_flags
_atom_site_disorder_assembly
_atom_site_disorder_group
Cd1 Cd 1.244073(14) 0.595971(15) 0.943554(6) 0.03339(8) Uani 1 1 d . . .
Cd2 Cd 1.267585(14) 0.568157(14) 0.888277(6) 0.03106(8) Uani 1 1 d . . .
Cd3 Cd 0.6667 0.3333 0.882185(11) 0.03344(13) Uani 1 3 d S . .
Cd4 Cd 0.6667 0.3333 0.826367(18) 0.02355(18) Uani 0.50 3 d SP . .
Cd5 Cd 0.6667 0.3333 0.770449(10) 0.03017(12) Uani 1 3 d S . .
O1 O 0.65665(13) 0.39475(13) 0.85217(5) 0.0283(6) Uani 1 1 d . A .
O2 O 0.60403(16) 0.37125(17) 0.88211(6) 0.0393(8) Uani 1 1 d . A .
O3 O 0.61467(18) 0.3653(2) 0.63600(6) 0.0459(9) Uani 1 1 d . . .
O4 O 0.52297(19) 0.29781(19) 0.62402(7) 0.0537(10) Uani 1 1 d . . .
O5 O 0.86833(15) 0.86585(16) 0.71969(6) 0.0387(8) Uani 1 1 d . . .
O6 O 0.87941(15) 0.94171(15) 0.74003(6) 0.0339(7) Uani 1 1 d . . .
O7 O 0.72052(14) 0.31296(14) 0.80026(5) 0.0292(6) Uani 1 1 d . A .
O8 O 0.69021(15) 0.25909(15) 0.76982(6) 0.0340(7) Uani 1 1 d . . .
O9 O 1.16618(16) 0.49611(17) 0.94281(6) 0.0435(8) Uani 1 1 d . . .
O10 O 1.24477(14) 0.51937(16) 0.92203(6) 0.0380(7) Uani 1 1 d . . .
O11 O 0.6430(2) 0.1606(2) 1.03938(7) 0.0587(11) Uani 1 1 d . . .
O12 O 0.6664(3) 0.2349(2) 1.01751(7) 0.0629(12) Uani 1 1 d . . .
O13 O 0.56945(15) 0.48936(16) 0.80322(5) 0.0354(7) Uani 1 1 d . A .
O14 O 0.66717(14) 0.69533(14) 0.74759(7) 0.0422(8) Uani 1 1 d . A .
O15 O 0.56115(16) 0.45348(18) 0.69899(6) 0.0439(9) Uani 1 1 d . A .
O16 O 0.79174(15) 0.20298(14) 0.84903(5) 0.0342(7) Uani 1 1 d . A .
O17 O 0.74640(16) 0.18565(15) 0.95146(5) 0.0376(8) Uani 1 1 d . A .
O18 O 1.00142(14) 0.30196(14) 0.90689(6) 0.0388(8) Uani 1 1 d . A .
C1 C 0.61526(18) 0.39364(18) 0.86363(8) 0.0285(9) Uani 1 1 d . A .
C2 C 0.58231(19) 0.42239(19) 0.85460(8) 0.0303(9) Uani 1 1 d . . .
C3 C 0.5433(2) 0.4324(2) 0.86745(8) 0.0352(10) Uani 1 1 d . A .
H3 H 0.5357 0.4189 0.8821 0.042 Uiso 1 1 calc R . .
C4 C 0.5154(2) 0.4625(3) 0.85857(9) 0.0450(12) Uani 1 1 d . . .
H4 H 0.4896 0.4702 0.8674 0.054 Uiso 1 1 calc R A .
C5 C 0.5247(2) 0.4807(2) 0.83758(9) 0.0411(12) Uani 1 1 d . A .
H5 H 0.5061 0.5016 0.8318 0.049 Uiso 1 1 calc R . .
C6 C 0.5623(2) 0.4686(2) 0.82431(8) 0.0352(10) Uani 1 1 d . . .
C7 C 0.59137(19) 0.4410(2) 0.83313(8) 0.0294(9) Uani 1 1 d . A .
H7 H 0.6181 0.4347 0.8244 0.035 Uiso 1 1 calc R . .
C8 C 0.6103(2) 0.4799(2) 0.78944(8) 0.0337(10) Uani 1 1 d . . .
H8A H 0.5950 0.4365 0.7873 0.040 Uiso 1 1 calc R A .
H8B H 0.6506 0.4981 0.7961 0.040 Uiso 1 1 calc R . .
C9 C 0.61283(18) 0.50994(19) 0.76787(7) 0.0262(8) Uani 1 1 d . A .
C10 C 0.57310(19) 0.4775(2) 0.75159(8) 0.0308(9) Uani 1 1 d . . .
C11 C 0.57489(19) 0.5063(2) 0.73195(7) 0.0285(9) Uani 1 1 d . A .
C12 C 0.6177(2) 0.5670(2) 0.72898(8) 0.0318(9) Uani 1 1 d . . .
C13 C 0.65712(19) 0.59890(19) 0.74577(8) 0.0297(9) Uani 1 1 d . A .
C14 C 0.65471(19) 0.5722(2) 0.76591(8) 0.0317(9) Uani 1 1 d . . .
C15 C 0.6942(2) 0.6079(2) 0.78442(8) 0.0378(10) Uani 1 1 d . A .
H15A H 0.7336 0.6110 0.7829 0.057 Uiso 1 1 calc R . .
H15B H 0.6759 0.5879 0.7981 0.057 Uiso 1 1 calc R . .
H15C H 0.6990 0.6481 0.7843 0.057 Uiso 1 1 calc R . .
C16 C 0.5284(3) 0.4113(2) 0.75461(11) 0.0508(14) Uani 1 1 d . A .
H16A H 0.5445 0.3874 0.7482 0.076 Uiso 1 1 calc R . .
H16B H 0.4905 0.4015 0.7474 0.076 Uiso 1 1 calc R . .
H16C H 0.5212 0.4023 0.7701 0.076 Uiso 1 1 calc R . .
C17 C 0.6223(3) 0.5976(3) 0.70702(9) 0.0458(12) Uani 1 1 d . A .
H17A H 0.6506 0.5933 0.6976 0.069 Uiso 1 1 calc R . .
H17B H 0.6365 0.6403 0.7094 0.069 Uiso 1 1 calc R . .
H17C H 0.5828 0.5787 0.7001 0.069 Uiso 1 1 calc R . .
C18 C 0.7007(2) 0.6665(2) 0.74289(9) 0.0365(10) Uani 1 1 d . . .
H18A H 0.7350 0.6804 0.7530 0.044 Uiso 1 1 calc R A .
H18B H 0.7162 0.6754 0.7278 0.044 Uiso 1 1 calc R . .
C19 C 0.6972(2) 0.7560(2) 0.74576(8) 0.0334(9) Uani 1 1 d . . .
C20 C 0.6638(2) 0.7844(2) 0.75096(10) 0.0447(12) Uani 1 1 d . A .
H20 H 0.6225 0.7609 0.7547 0.054 Uiso 1 1 calc R . .
C21 C 0.6912(3) 0.8460(2) 0.75062(12) 0.0508(15) Uani 1 1 d . . .
H21 H 0.6689 0.8648 0.7545 0.061 Uiso 1 1 calc R A .
C22 C 0.7509(2) 0.8811(2) 0.74465(11) 0.0472(14) Uani 1 1 d . A .
H22 H 0.7694 0.9236 0.7448 0.057 Uiso 1 1 calc R . .
C23 C 0.78369(19) 0.8536(2) 0.73846(8) 0.0306(9) Uani 1 1 d . . .
C24 C 0.75615(19) 0.79069(19) 0.73909(8) 0.0305(9) Uani 1 1 d . A .
H24 H 0.7783 0.7718 0.7349 0.037 Uiso 1 1 calc R . .
C25 C 0.5314(2) 0.4727(2) 0.71365(8) 0.0370(10) Uani 1 1 d . . .
H25A H 0.4948 0.4377 0.7195 0.044 Uiso 1 1 calc R A .
H25B H 0.5197 0.4993 0.7061 0.044 Uiso 1 1 calc R . .
C26 C 0.5303(2) 0.4255(2) 0.68036(8) 0.0362(10) Uani 1 1 d . . .
C27 C 0.4741(2) 0.4154(2) 0.67529(8) 0.0404(11) Uani 1 1 d . A .
H27 H 0.4544 0.4293 0.6847 0.048 Uiso 1 1 calc R . .
C28 C 0.4464(2) 0.3850(3) 0.65649(9) 0.0485(13) Uani 1 1 d . . .
H28 H 0.4085 0.3801 0.6526 0.058 Uiso 1 1 calc R A .
C29 C 0.4731(3) 0.3617(3) 0.64329(10) 0.0489(13) Uani 1 1 d . A .
H29 H 0.4528 0.3392 0.6307 0.059 Uiso 1 1 calc R . .
C30 C 0.5292(2) 0.3713(2) 0.64842(8) 0.0377(10) Uani 1 1 d . . .
C31 C 0.5594(2) 0.4043(2) 0.66653(8) 0.0373(10) Uani 1 1 d . A .
H31 H 0.5990 0.4127 0.6696 0.045 Uiso 1 1 calc R . .
C32 C 0.5572(3) 0.3429(3) 0.63512(9) 0.0416(11) Uani 1 1 d . A .
C33 C 0.71312(19) 0.2686(2) 0.78884(7) 0.0288(9) Uani 1 1 d . A .
C34 C 0.7340(2) 0.2278(2) 0.79762(7) 0.0294(9) Uani 1 1 d . . .
C35 C 0.75216(19) 0.23576(18) 0.81944(8) 0.0277(9) Uani 1 1 d . A .
H35 H 0.7513 0.2658 0.8281 0.033 Uiso 1 1 calc R . .
C36 C 0.7717(2) 0.1979(2) 0.82811(8) 0.0327(9) Uani 1 1 d . . .
C37 C 0.7758(3) 0.1557(2) 0.81517(9) 0.0430(12) Uani 1 1 d . A .
H37 H 0.7908 0.1316 0.8210 0.052 Uiso 1 1 calc R . .
C38 C 0.7572(3) 0.1493(2) 0.79346(9) 0.0438(12) Uani 1 1 d . . .
H38 H 0.7594 0.1202 0.7846 0.053 Uiso 1 1 calc R A .
C39 C 0.7356(2) 0.1847(2) 0.78458(8) 0.0379(10) Uani 1 1 d . A .
H39 H 0.7224 0.1794 0.7699 0.046 Uiso 1 1 calc R . .
C40 C 0.7914(2) 0.2496(2) 0.86220(7) 0.0304(9) Uani 1 1 d . . .
H40A H 0.7499 0.2415 0.8642 0.037 Uiso 1 1 calc R A .
H40B H 0.8153 0.2892 0.8551 0.037 Uiso 1 1 calc R . .
C41 C 0.81864(19) 0.24872(18) 0.88364(7) 0.0258(8) Uani 1 1 d . A .
C42 C 0.78098(19) 0.2066(2) 0.89993(8) 0.0289(9) Uani 1 1 d . . .
C43 C 0.8064(2) 0.2049(2) 0.91999(8) 0.0298(9) Uani 1 1 d . A .
C44 C 0.8672(2) 0.2460(2) 0.92454(8) 0.0314(9) Uani 1 1 d . . .
C45 C 0.9033(2) 0.2873(2) 0.90866(8) 0.0333(9) Uani 1 1 d . A .
C46 C 0.8801(2) 0.28665(18) 0.88797(7) 0.0292(9) Uani 1 1 d . . .
C47 C 0.9202(2) 0.3259(2) 0.86968(8) 0.0384(11) Uani 1 1 d . A .
H47A H 0.9251 0.3661 0.8709 0.058 Uiso 1 1 calc R . .
H47B H 0.9017 0.3082 0.8557 0.058 Uiso 1 1 calc R . .
H47C H 0.9595 0.3288 0.8707 0.058 Uiso 1 1 calc R . .
C48 C 0.7155(2) 0.1656(2) 0.89477(9) 0.0379(11) Uani 1 1 d . A .
H48A H 0.7023 0.1257 0.9008 0.057 Uiso 1 1 calc R . .
H48B H 0.7099 0.1625 0.8790 0.057 Uiso 1 1 calc R . .
H48C H 0.6917 0.1819 0.9011 0.057 Uiso 1 1 calc R . .
C49 C 0.8922(3) 0.2486(3) 0.94705(8) 0.0449(12) Uani 1 1 d . A .
H49A H 0.9333 0.2559 0.9459 0.067 Uiso 1 1 calc R . .
H49B H 0.8671 0.2104 0.9545 0.067 Uiso 1 1 calc R . .
H49C H 0.8923 0.2812 0.9553 0.067 Uiso 1 1 calc R . .
C50 C 0.7686(2) 0.1579(2) 0.93654(7) 0.0321(9) Uani 1 1 d . . .
H50A H 0.7347 0.1230 0.9293 0.039 Uiso 1 1 calc R A .
H50B H 0.7929 0.1440 0.9444 0.039 Uiso 1 1 calc R . .
C51 C 0.7177(2) 0.1525(2) 0.96970(8) 0.0404(11) Uani 1 1 d . . .
C52 C 0.7030(2) 0.1821(2) 0.98505(8) 0.0379(11) Uani 1 1 d . A .
H52 H 0.7112 0.2219 0.9825 0.045 Uiso 1 1 calc R . .
C53 C 0.6754(3) 0.1518(3) 1.00466(9) 0.0491(13) Uani 1 1 d . . .
C54 C 0.6611(5) 0.0948(3) 1.00778(12) 0.083(3) Uani 1 1 d . A .
H54 H 0.6395 0.0742 1.0204 0.100 Uiso 1 1 calc R . .
C55 C 0.6771(5) 0.0663(4) 0.99324(15) 0.106(4) Uani 1 1 d . . .
H55 H 0.6720 0.0280 0.9967 0.127 Uiso 1 1 calc R A .
C56 C 0.7014(4) 0.0925(3) 0.97290(12) 0.076(2) Uani 1 1 d . A .
H56 H 0.7064 0.0700 0.9617 0.091 Uiso 1 1 calc R . .
C57 C 0.6612(2) 0.1848(3) 1.02141(9) 0.0412(11) Uani 1 1 d . . .
C58 C 0.9681(2) 0.3311(2) 0.91338(9) 0.0363(10) Uani 1 1 d . . .
H58A H 0.9817 0.3686 0.9050 0.044 Uiso 1 1 calc R A .
H58B H 0.9740 0.3410 0.9290 0.044 Uiso 1 1 calc R . .
C59 C 1.0631(2) 0.3366(2) 0.90770(8) 0.0349(10) Uani 1 1 d . . .
C60 C 1.0942(2) 0.39103(19) 0.91856(7) 0.0307(9) Uani 1 1 d . A .
H60 H 1.0734 0.4068 0.9264 0.037 Uiso 1 1 calc R . .
C61 C 1.1574(2) 0.4223(2) 0.91773(8) 0.0349(10) Uani 1 1 d . . .
C62 C 1.1870(3) 0.3983(3) 0.90642(12) 0.0533(15) Uani 1 1 d . A .
H62 H 1.2296 0.4200 0.9055 0.064 Uiso 1 1 calc R . .
C63 C 1.1556(3) 0.3437(3) 0.89657(14) 0.0628(18) Uani 1 1 d . . .
H63 H 1.1765 0.3268 0.8895 0.075 Uiso 1 1 calc R A .
C64 C 1.0934(3) 0.3128(3) 0.89683(12) 0.0537(15) Uani 1 1 d . A .
H64 H 1.0716 0.2754 0.8895 0.064 Uiso 1 1 calc R . .
C65 C 1.1910(2) 0.4822(2) 0.92854(8) 0.0346(10) Uani 1 1 d . A .
C66 C 0.8482(2) 0.8899(2) 0.73231(8) 0.0316(9) Uani 1 1 d . A .
O19 O 1.3333 0.6667 0.93106(9) 0.0258(10) Uani 1 3 d S . .
O20 O 1.3333 0.6667 0.88149(10) 0.0273(11) Uani 1 3 d S . .
O21 O 0.6797(5) 0.3295(9) 0.91880(18) 0.055(5) Uani 0.33 1 d PDU A -1
C67 C 0.7209(6) 0.3749(7) 0.9275(3) 0.061(5) Uani 0.33 1 d PDU A -1
H67 H 0.7145 0.4069 0.9316 0.074 Uiso 0.33 1 calc PR A -1
N1 N 0.7800(4) 0.3798(4) 0.93142(15) 0.057(4) Uani 0.33 1 d PDU A -1
C68 C 0.7857(7) 0.3260(6) 0.9310(3) 0.062(5) Uani 0.33 1 d PDU A -1
H68A H 0.7560 0.2958 0.9409 0.093 Uiso 0.33 1 calc PR A -1
H68B H 0.8261 0.3363 0.9358 0.093 Uiso 0.33 1 calc PR A -1
H68C H 0.7788 0.3098 0.9163 0.093 Uiso 0.33 1 calc PR A -1
C69 C 0.8319(6) 0.4387(6) 0.9355(4) 0.069(5) Uani 0.33 1 d PDU A -1
H69A H 0.8596 0.4346 0.9454 0.103 Uiso 0.33 1 calc PR A -1
H69B H 0.8188 0.4648 0.9422 0.103 Uiso 0.33 1 calc PR A -1
H69C H 0.8524 0.4564 0.9218 0.103 Uiso 0.33 1 calc PR A -1
O1W O 0.6667 0.3333 0.73377(19) 0.169(8) Uani 1 3 d S . .

loop_
_atom_site_aniso_label
_atom_site_aniso_U_11
_atom_site_aniso_U_22
_atom_site_aniso_U_33
_atom_site_aniso_U_23
_atom_site_aniso_U_13
_atom_site_aniso_U_12
Cd1 0.02880(16) 0.03271(16) 0.03518(18) -0.00313(13) 0.00047(13) 0.01278(13)
Cd2 0.02944(16) 0.02956(15) 0.03505(18) -0.00177(12) -0.00333(13) 0.01541(13)
Cd3 0.02922(17) 0.02922(17) 0.0419(3) 0.000 0.000 0.01461(8)
Cd4 0.0254(3) 0.0254(3) 0.0198(4) 0.000 0.000 0.01272(13)
Cd5 0.03047(17) 0.03047(17) 0.0296(3) 0.000 0.000 0.01523(8)
O1 0.0310(15) 0.0262(14) 0.0311(17) 0.0034(12) 0.0035(12) 0.0168(13)
O2 0.0418(18) 0.0422(19) 0.042(2) 0.0117(16) 0.0063(16) 0.0273(16)
O3 0.051(2) 0.066(2) 0.0307(19) 0.0037(17) 0.0101(16) 0.036(2)
O4 0.058(2) 0.057(2) 0.050(2) -0.0183(19) 0.0018(19) 0.032(2)
O5 0.0235(15) 0.0373(18) 0.046(2) -0.0016(15) -0.0016(13) 0.0082(13)
O6 0.0298(16) 0.0306(16) 0.0326(18) -0.0037(13) -0.0035(14) 0.0084(13)
O7 0.0318(15) 0.0301(15) 0.0302(16) -0.0058(13) -0.0041(13) 0.0188(13)
O8 0.0386(17) 0.0384(17) 0.0285(17) -0.0066(13) -0.0064(14) 0.0218(15)
O9 0.0347(18) 0.041(2) 0.047(2) -0.0022(16) 0.0040(16) 0.0131(15)
O10 0.0276(16) 0.0355(17) 0.043(2) 0.0027(15) -0.0009(14) 0.0101(14)
O11 0.084(3) 0.050(2) 0.048(2) 0.0078(19) 0.024(2) 0.038(2)
O12 0.104(4) 0.070(3) 0.039(2) -0.003(2) 0.007(2) 0.061(3)
O13 0.0364(17) 0.051(2) 0.0332(17) 0.0060(15) 0.0037(13) 0.0322(16)
O14 0.0283(16) 0.0255(16) 0.075(3) 0.0035(16) 0.0090(16) 0.0148(13)
O15 0.0372(18) 0.064(2) 0.042(2) -0.0229(17) -0.0154(15) 0.0340(18)
O16 0.0483(19) 0.0391(17) 0.0284(18) -0.0076(13) -0.0108(14) 0.0316(16)
O17 0.053(2) 0.0398(18) 0.0330(17) 0.0073(14) 0.0145(15) 0.0333(17)
O18 0.0241(15) 0.0272(16) 0.064(2) -0.0102(15) -0.0047(15) 0.0120(13)
C1 0.0213(18) 0.0211(18) 0.039(3) -0.0020(17) -0.0012(17) 0.0079(15)
C2 0.0249(19) 0.027(2) 0.035(3) 0.0021(17) 0.0039(17) 0.0099(17)
C3 0.034(2) 0.039(2) 0.031(2) 0.0100(19) 0.0077(19) 0.017(2)
C4 0.037(3) 0.061(3) 0.042(3) 0.001(2) 0.008(2) 0.028(2)
C5 0.036(2) 0.055(3) 0.043(3) 0.012(2) 0.006(2) 0.030(2)
C6 0.027(2) 0.052(3) 0.031(2) 0.002(2) -0.0003(18) 0.023(2)
C7 0.0220(19) 0.028(2) 0.035(2) 0.0032(17) 0.0053(17) 0.0096(16)
C8 0.032(2) 0.047(3) 0.034(2) 0.007(2) 0.0035(18) 0.028(2)
C9 0.0266(19) 0.029(2) 0.030(2) -0.0009(16) 0.0004(16) 0.0194(17)
C10 0.027(2) 0.030(2) 0.043(3) -0.0052(18) -0.0055(18) 0.0194(18)
C11 0.027(2) 0.036(2) 0.029(2) -0.0095(17) -0.0038(16) 0.0207(18)
C12 0.031(2) 0.039(2) 0.034(2) 0.0045(18) 0.0054(17) 0.0238(19)
C13 0.0243(19) 0.027(2) 0.043(3) 0.0034(18) 0.0059(17) 0.0165(16)
C14 0.0245(19) 0.033(2) 0.044(3) -0.0008(19) 0.0054(18) 0.0193(18)
C15 0.036(2) 0.042(3) 0.039(3) -0.007(2) -0.002(2) 0.022(2)
C16 0.042(3) 0.028(2) 0.075(4) 0.004(2) -0.009(3) 0.012(2)
C17 0.054(3) 0.053(3) 0.037(3) 0.008(2) 0.002(2) 0.031(3)
C18 0.025(2) 0.033(2) 0.050(3) 0.005(2) 0.0094(19) 0.0143(19)
C19 0.025(2) 0.031(2) 0.044(3) 0.0040(19) 0.0040(18) 0.0136(18)
C20 0.031(2) 0.040(3) 0.065(4) 0.000(2) 0.012(2) 0.019(2)
C21 0.035(3) 0.036(3) 0.088(5) -0.005(3) 0.007(3) 0.023(2)
C22 0.030(2) 0.028(2) 0.082(4) -0.005(2) -0.002(3) 0.013(2)
C23 0.0239(19) 0.028(2) 0.037(2) -0.0040(17) -0.0066(17) 0.0101(17)
C24 0.025(2) 0.025(2) 0.040(2) 0.0004(17) 0.0011(17) 0.0119(17)
C25 0.039(2) 0.049(3) 0.035(3) -0.010(2) -0.0045(19) 0.031(2)
C26 0.039(2) 0.046(3) 0.033(2) -0.015(2) -0.0080(19) 0.029(2)
C27 0.037(2) 0.057(3) 0.038(3) -0.009(2) -0.003(2) 0.031(2)
C28 0.040(3) 0.065(4) 0.045(3) -0.010(3) -0.012(2) 0.030(3)
C29 0.050(3) 0.059(3) 0.043(3) -0.015(3) -0.015(2) 0.031(3)
C30 0.039(2) 0.043(3) 0.037(3) 0.001(2) 0.003(2) 0.025(2)
C31 0.040(2) 0.049(3) 0.034(2) -0.012(2) 0.0012(19) 0.030(2)
C32 0.051(3) 0.049(3) 0.035(3) -0.008(2) -0.007(2) 0.033(3)
C33 0.0244(19) 0.034(2) 0.027(2) -0.0060(17) -0.0079(16) 0.0135(17)
C34 0.028(2) 0.030(2) 0.030(2) -0.0044(17) -0.0043(17) 0.0142(17)
C35 0.0278(19) 0.0240(19) 0.032(2) -0.0008(16) -0.0032(17) 0.0134(16)
C36 0.041(2) 0.030(2) 0.036(3) -0.0032(18) -0.0015(19) 0.0235(19)
C37 0.060(3) 0.037(3) 0.044(3) -0.008(2) -0.009(2) 0.034(2)
C38 0.054(3) 0.042(3) 0.042(3) -0.019(2) -0.010(2) 0.029(2)
C39 0.044(3) 0.042(3) 0.033(2) -0.011(2) -0.006(2) 0.025(2)
C40 0.040(2) 0.030(2) 0.030(2) -0.0025(17) -0.0028(18) 0.0244(19)
C41 0.0285(19) 0.0273(19) 0.027(2) -0.0029(16) -0.0017(16) 0.0183(17)
C42 0.029(2) 0.032(2) 0.035(2) 0.0025(17) 0.0015(17) 0.0225(18)
C43 0.036(2) 0.034(2) 0.028(2) 0.0033(17) 0.0051(17) 0.0234(19)
C44 0.029(2) 0.032(2) 0.035(2) -0.0012(18) 0.0008(18) 0.0165(18)
C45 0.031(2) 0.030(2) 0.043(3) -0.0074(19) -0.0069(19) 0.0183(19)
C46 0.035(2) 0.0217(18) 0.036(2) 0.0018(16) 0.0041(18) 0.0177(17)
C47 0.046(3) 0.029(2) 0.039(3) 0.0066(19) 0.011(2) 0.018(2)
C48 0.031(2) 0.036(2) 0.048(3) -0.002(2) -0.001(2) 0.018(2)
C49 0.053(3) 0.055(3) 0.030(3) -0.003(2) -0.013(2) 0.030(3)
C50 0.044(2) 0.035(2) 0.026(2) 0.0066(18) 0.0108(19) 0.026(2)
C51 0.045(3) 0.049(3) 0.035(3) 0.006(2) 0.011(2) 0.030(2)
C52 0.038(2) 0.033(2) 0.041(3) -0.002(2) 0.013(2) 0.017(2)
C53 0.064(4) 0.052(3) 0.039(3) -0.005(2) 0.007(3) 0.035(3)
C54 0.137(8) 0.052(4) 0.060(4) 0.015(3) 0.049(5) 0.047(4)
C55 0.185(10) 0.056(4) 0.092(6) 0.032(4) 0.086(7) 0.071(6)
C56 0.127(7) 0.044(3) 0.071(4) 0.013(3) 0.054(5) 0.054(4)
C57 0.045(3) 0.049(3) 0.035(3) -0.003(2) 0.003(2) 0.027(2)
C58 0.031(2) 0.034(2) 0.043(3) -0.0057(19) 0.0008(19) 0.0153(19)
C59 0.028(2) 0.036(2) 0.042(3) -0.0031(19) -0.0015(19) 0.0166(19)
C60 0.032(2) 0.028(2) 0.031(2) 0.0052(17) 0.0030(17) 0.0137(18)
C61 0.033(2) 0.027(2) 0.045(3) 0.0034(19) -0.003(2) 0.0151(18)
C62 0.035(3) 0.048(3) 0.073(4) -0.007(3) 0.008(3) 0.017(2)
C63 0.039(3) 0.050(3) 0.100(5) -0.023(3) 0.002(3) 0.022(3)
C64 0.042(3) 0.040(3) 0.079(4) -0.009(3) 0.009(3) 0.020(2)
C65 0.034(2) 0.034(2) 0.033(2) 0.0071(19) 0.0007(19) 0.0151(19)
C66 0.030(2) 0.032(2) 0.031(2) 0.0008(18) -0.0005(18) 0.0148(18)
O19 0.0253(15) 0.0253(15) 0.027(3) 0.000 0.000 0.0126(7)
O20 0.0255(15) 0.0255(15) 0.031(3) 0.000 0.000 0.0128(7)
O21 0.050(7) 0.086(8) 0.029(4) -0.003(7) -0.005(5) 0.035(5)
C67 0.076(9) 0.069(8) 0.038(7) -0.001(6) 0.021(7) 0.036(7)
N1 0.052(7) 0.031(6) 0.067(8) -0.012(5) 0.018(6) 0.005(5)
C68 0.091(9) 0.048(7) 0.075(9) -0.009(6) 0.019(7) 0.056(7)
C69 0.089(10) 0.054(8) 0.068(9) -0.017(7) -0.015(7) 0.039(7)
O1W 0.239(13) 0.239(13) 0.030(6) 0.000 0.000 0.120(6)

loop_
_atom_type_symbol
_atom_type_description
_atom_type_scat_dispersion_real
_atom_type_scat_dispersion_imag
_atom_type_scat_source
C C 0.0033 0.0016 'International Tables Vol C Tables 4.2.6.8 and 6.1.1.4'
N N 0.0061 0.0033 'International Tables Vol C Tables 4.2.6.8 and 6.1.1.4'
O O 0.0106 0.0060 'International Tables Vol C Tables 4.2.6.8 and 6.1.1.4'
Cd Cd -0.8075 1.2024 'International Tables Vol C Tables 4.2.6.8 and 6.1.1.4'
H H 0.0000 0.0000 'International Tables Vol C Tables 4.2.6.8 and 6.1.1.4'

loop_
_geom_angle_atom_site_label_1
_geom_angle_atom_site_label_2
_geom_angle_atom_site_label_3
_geom_angle
_geom_angle_site_symmetry_1
_geom_angle_site_symmetry_3
O4 Cd1 O19 114.05(12) 7 .
O4 Cd1 O3 112.54(16) 7 8_655
O19 Cd1 O3 83.36(15) . 8_655
O4 Cd1 O9 95.05(15) 7 .
O19 Cd1 O9 148.70(13) . .
O3 Cd1 O9 96.39(14) 8_655 .
O4 Cd1 O10 146.18(14) 7 .
O19 Cd1 O10 92.98(11) . .
O3 Cd1 O10 89.49(13) 8_655 .
O9 Cd1 O10 55.75(12) . .
O4 Cd1 O6 90.95(14) 7 18_554
O19 Cd1 O6 81.90(15) . 18_554
O3 Cd1 O6 155.86(13) 8_655 18_554
O9 Cd1 O6 86.55(13) . 18_554
O10 Cd1 O6 72.35(12) . 18_554
O4 Cd1 C65 120.04(15) 7 .
O19 Cd1 C65 121.42(14) . .
O3 Cd1 C65 95.17(14) 8_655 .
O9 Cd1 C65 27.28(14) . .
O10 Cd1 C65 28.57(13) . .
O6 Cd1 C65 76.59(13) 18_554 .
O5 Cd2 O11 102.09(16) 17_644 11_654
O5 Cd2 O20 99.15(10) 17_644 .
O11 Cd2 O20 136.85(16) 11_654 .
O5 Cd2 O6 153.89(13) 17_644 18_554
O11 Cd2 O6 92.06(16) 11_654 18_554
O20 Cd2 O6 84.60(12) . 18_554
O5 Cd2 O10 82.31(13) 17_644 .
O11 Cd2 O10 92.61(14) 11_654 .
O20 Cd2 O10 127.36(17) . .
O6 Cd2 O10 75.15(12) 18_554 .
O5 Cd2 O12 105.55(16) 17_644 11_654
O11 Cd2 O12 54.58(15) 11_654 11_654
O20 Cd2 O12 83.70(18) . 11_654
O6 Cd2 O12 100.54(16) 18_554 11_654
O10 Cd2 O12 147.05(14) . 11_654
O5 Cd2 C57 106.11(15) 17_644 11_654
O11 Cd2 C57 27.07(16) 11_654 11_654
O20 Cd2 C57 110.51(18) . 11_654
O6 Cd2 C57 96.49(14) 18_554 11_654
O10 Cd2 C57 119.58(15) . 11_654
O12 Cd2 C57 27.53(16) 11_654 11_654
O2 Cd3 O2 120.000(2) 2_655 3_665
O2 Cd3 O2 120.000(5) 2_655 .
O2 Cd3 O2 120.000(4) 3_665 .
O2 Cd3 O21 86.6(5) 2_655 .
O2 Cd3 O21 83.8(4) 3_665 .
O2 Cd3 O21 99.9(3) . .
O2 Cd3 O21 83.8(4) 2_655 3_665
O2 Cd3 O21 99.9(4) 3_665 3_665
O2 Cd3 O21 86.6(5) . 3_665
O21 Cd3 O21 17.1(5) . 3_665
O2 Cd3 O21 99.9(3) 2_655 2_655
O2 Cd3 O21 86.6(5) 3_665 2_655
O2 Cd3 O21 83.8(3) . 2_655
O21 Cd3 O21 17.1(5) . 2_655
O21 Cd3 O21 17.1(5) 3_665 2_655
O2 Cd3 O1 89.48(13) 2_655 3_665
O2 Cd3 O1 53.97(12) 3_665 3_665
O2 Cd3 O1 126.37(12) . 3_665
O21 Cd3 O1 127.6(3) . 3_665
O21 Cd3 O1 144.1(5) 3_665 3_665
O21 Cd3 O1 137.8(5) 2_655 3_665
O2 Cd3 O1 53.97(12) 2_655 2_655
O2 Cd3 O1 126.37(12) 3_665 2_655
O2 Cd3 O1 89.48(13) . 2_655
O21 Cd3 O1 137.8(5) . 2_655
O21 Cd3 O1 127.6(3) 3_665 2_655
O21 Cd3 O1 144.1(5) 2_655 2_655
O1 Cd3 O1 72.40(11) 3_665 2_655
O2 Cd3 O1 126.37(12) 2_655 .
O2 Cd3 O1 89.48(13) 3_665 .
O2 Cd3 O1 53.97(11) . .
O21 Cd3 O1 144.1(5) . .
O21 Cd3 O1 137.8(5) 3_665 .
O21 Cd3 O1 127.6(3) 2_655 .
O1 Cd3 O1 72.40(11) 3_665 .
O1 Cd3 O1 72.40(11) 2_655 .
O2 Cd3 C1 26.63(14) 2_655 2_655
O2 Cd3 C1 126.31(13) 3_665 2_655
O2 Cd3 C1 107.42(14) . 2_655
O21 Cd3 C1 112.6(5) . 2_655
O21 Cd3 C1 106.9(3) 3_665 2_655
O21 Cd3 C1 123.9(4) 2_655 2_655
O1 Cd3 C1 78.67(12) 3_665 2_655
O1 Cd3 C1 27.42(12) 2_655 2_655
O1 Cd3 C1 99.75(12) . 2_655
O2 Cd3 C1 107.42(13) 2_655 3_665
O2 Cd3 C1 26.63(14) 3_665 3_665
O2 Cd3 C1 126.31(13) . 3_665
O21 Cd3 C1 106.9(3) . 3_665
O21 Cd3 C1 123.9(4) 3_665 3_665
O21 Cd3 C1 112.6(5) 2_655 3_665
O1 Cd3 C1 27.42(12) 3_665 3_665
O1 Cd3 C1 99.75(12) 2_655 3_665
O1 Cd3 C1 78.67(12) . 3_665
C1 Cd3 C1 103.84(12) 2_655 3_665
O2 Cd3 C1 126.31(13) 2_655 .
O2 Cd3 C1 107.42(13) 3_665 .
O2 Cd3 C1 26.63(14) . .
O21 Cd3 C1 123.9(4) . .
O21 Cd3 C1 112.6(5) 3_665 .
O21 Cd3 C1 106.9(3) 2_655 .
O1 Cd3 C1 99.75(12) 3_665 .
O1 Cd3 C1 78.67(12) 2_655 .
O1 Cd3 C1 27.42(12) . .
C1 Cd3 C1 103.84(12) 2_655 .
C1 Cd3 C1 103.84(12) 3_665 .
O1 Cd4 O1 79.10(12) 3_665 2_655
O1 Cd4 O1 79.10(12) 3_665 .
O1 Cd4 O1 79.10(12) 2_655 .
O1 Cd4 O7 88.33(10) 3_665 .
O1 Cd4 O7 122.08(11) 2_655 .
O1 Cd4 O7 153.03(11) . .
O1 Cd4 O7 153.03(11) 3_665 3_665
O1 Cd4 O7 88.33(10) 2_655 3_665
O1 Cd4 O7 122.08(11) . 3_665
O7 Cd4 O7 78.22(12) . 3_665
O1 Cd4 O7 122.08(11) 3_665 2_655
O1 Cd4 O7 153.03(11) 2_655 2_655
O1 Cd4 O7 88.33(10) . 2_655
O7 Cd4 O7 78.22(12) . 2_655
O7 Cd4 O7 78.22(12) 3_665 2_655
O1 Cd4 Cd3 47.33(8) 3_665 .
O1 Cd4 Cd3 47.33(8) 2_655 .
O1 Cd4 Cd3 47.33(8) . .
O7 Cd4 Cd3 133.25(8) . .
O7 Cd4 Cd3 133.25(8) 3_665 .
O7 Cd4 Cd3 133.25(8) 2_655 .
O1 Cd4 Cd5 132.67(8) 3_665 .
O1 Cd4 Cd5 132.67(8) 2_655 .
O1 Cd4 Cd5 132.67(8) . .
O7 Cd4 Cd5 46.75(8) . .
O7 Cd4 Cd5 46.75(8) 3_665 .
O7 Cd4 Cd5 46.75(8) 2_655 .
Cd3 Cd4 Cd5 180.0 . .
O1W Cd5 O8 89.02(9) . .
O1W Cd5 O8 89.02(9) . 2_655
O8 Cd5 O8 119.971(7) . 2_655
O1W Cd5 O8 89.02(9) . 3_665
O8 Cd5 O8 119.971(6) . 3_665
O8 Cd5 O8 119.971(6) 2_655 3_665
O1W Cd5 O7 137.05(7) . .
O8 Cd5 O7 55.27(11) . .
O8 Cd5 O7 89.86(12) 2_655 .
O8 Cd5 O7 127.58(12) 3_665 .
O1W Cd5 O7 137.05(7) . 3_665
O8 Cd5 O7 89.86(12) . 3_665
O8 Cd5 O7 127.58(12) 2_655 3_665
O8 Cd5 O7 55.27(11) 3_665 3_665
O7 Cd5 O7 72.32(11) . 3_665
O1W Cd5 O7 137.05(7) . 2_655
O8 Cd5 O7 127.58(12) . 2_655
O8 Cd5 O7 55.27(11) 2_655 2_655
O8 Cd5 O7 89.86(12) 3_665 2_655
O7 Cd5 O7 72.32(11) . 2_655
O7 Cd5 O7 72.32(11) 3_665 2_655
O1W Cd5 C33 114.47(10) . .
O8 Cd5 C33 27.69(13) . .
O8 Cd5 C33 107.44(13) 2_655 .
O8 Cd5 C33 127.38(13) 3_665 .
O7 Cd5 C33 27.64(11) . .
O7 Cd5 C33 78.71(12) 3_665 .
O7 Cd5 C33 99.90(12) 2_655 .
O1W Cd5 C33 114.47(10) . 2_655
O8 Cd5 C33 127.38(13) . 2_655
O8 Cd5 C33 27.69(13) 2_655 2_655
O8 Cd5 C33 107.44(13) 3_665 2_655
O7 Cd5 C33 78.71(12) . 2_655
O7 Cd5 C33 99.90(12) 3_665 2_655
O7 Cd5 C33 27.64(11) 2_655 2_655
C33 Cd5 C33 104.04(11) . 2_655
O1W Cd5 C33 114.47(10) . 3_665
O8 Cd5 C33 107.44(13) . 3_665
O8 Cd5 C33 127.38(13) 2_655 3_665
O8 Cd5 C33 27.69(13) 3_665 3_665
O7 Cd5 C33 99.90(12) . 3_665
O7 Cd5 C33 27.64(11) 3_665 3_665
O7 Cd5 C33 78.71(12) 2_655 3_665
C33 Cd5 C33 104.04(11) . 3_665
C33 Cd5 C33 104.04(11) 2_655 3_665
O1W Cd5 Cd4 180.000(2) . .
O8 Cd5 Cd4 90.98(9) . .
O8 Cd5 Cd4 90.98(9) 2_655 .
O8 Cd5 Cd4 90.98(9) 3_665 .
O7 Cd5 Cd4 42.95(7) . .
O7 Cd5 Cd4 42.95(7) 3_665 .
O7 Cd5 Cd4 42.95(7) 2_655 .
C33 Cd5 Cd4 65.53(10) . .
C33 Cd5 Cd4 65.53(10) 2_655 .
C33 Cd5 Cd4 65.53(10) 3_665 .
C1 O1 Cd4 137.5(3) . .
C1 O1 Cd3 85.7(3) . .
Cd4 O1 Cd3 89.67(10) . .
C1 O2 Cd3 98.7(3) . .
C32 O3 Cd1 128.0(4) . 15_664
C32 O4 Cd1 107.3(4) . 13_444
C66 O5 Cd2 115.5(3) . 11_654
C66 O6 Cd2 128.7(3) . 12_454
C66 O6 Cd1 134.0(3) . 12_454
Cd2 O6 Cd1 97.09(12) 12_454 12_454
C33 O7 Cd4 137.7(3) . .
C33 O7 Cd5 86.1(3) . .
Cd4 O7 Cd5 90.30(10) . .
C33 O8 Cd5 96.6(3) . .
C65 O9 Cd1 92.8(3) . .
C65 O10 Cd2 124.1(3) . .
C65 O10 Cd1 89.5(3) . .
Cd2 O10 Cd1 98.84(13) . .
C57 O11 Cd2 97.3(3) . 17_644
C57 O12 Cd2 87.6(3) . 17_644
C6 O13 C8 116.7(3) . .
C19 O14 C18 116.0(4) . .
C26 O15 C25 116.2(4) . .
C36 O16 C40 116.6(3) . .
C51 O17 C50 115.7(4) . .
C59 O18 C58 116.3(4) . .
O2 C1 O1 121.3(4) . .
O2 C1 C2 121.0(4) . .
O1 C1 C2 117.6(4) . .
O2 C1 Cd3 54.7(2) . .
O1 C1 Cd3 66.8(2) . .
C2 C1 Cd3 174.8(3) . .
C7 C2 C3 119.1(4) . .
C7 C2 C1 119.4(4) . .
C3 C2 C1 121.4(4) . .
C2 C3 C4 119.6(5) . .
C2 C3 H3 120.2 . .
C4 C3 H3 120.2 . .
C5 C4 C3 120.8(5) . .
C5 C4 H4 119.6 . .
C3 C4 H4 119.6 . .
C4 C5 C6 119.8(5) . .
C4 C5 H5 120.1 . .
C6 C5 H5 120.1 . .
C7 C6 O13 124.7(4) . .
C7 C6 C5 119.6(5) . .
O13 C6 C5 115.6(4) . .
C6 C7 C2 121.0(4) . .
C6 C7 H7 119.5 . .
C2 C7 H7 119.5 . .
O13 C8 C9 105.9(3) . .
O13 C8 H8A 110.6 . .
C9 C8 H8A 110.6 . .
O13 C8 H8B 110.6 . .
C9 C8 H8B 110.6 . .
H8A C8 H8B 108.7 . .
C10 C9 C14 122.5(4) . .
C10 C9 C8 119.8(4) . .
C14 C9 C8 117.6(4) . .
C9 C10 C11 119.2(4) . .
C9 C10 C16 120.6(4) . .
C11 C10 C16 120.2(4) . .
C12 C11 C10 119.9(4) . .
C12 C11 C25 118.8(4) . .
C10 C11 C25 121.2(4) . .
C13 C12 C11 119.6(4) . .
C13 C12 C17 120.3(4) . .
C11 C12 C17 120.1(4) . .
C12 C13 C14 121.8(4) . .
C12 C13 C18 119.0(4) . .
C14 C13 C18 119.0(4) . .
C13 C14 C9 116.8(4) . .
C13 C14 C15 121.4(4) . .
C9 C14 C15 121.8(4) . .
C14 C15 H15A 109.5 . .
C14 C15 H15B 109.5 . .
H15A C15 H15B 109.5 . .
C14 C15 H15C 109.5 . .
H15A C15 H15C 109.5 . .
H15B C15 H15C 109.5 . .
C10 C16 H16A 109.5 . .
C10 C16 H16B 109.5 . .
H16A C16 H16B 109.5 . .
C10 C16 H16C 109.5 . .
H16A C16 H16C 109.5 . .
H16B C16 H16C 109.5 . .
C12 C17 H17A 109.5 . .
C12 C17 H17B 109.5 . .
H17A C17 H17B 109.5 . .
C12 C17 H17C 109.5 . .
H17A C17 H17C 109.5 . .
H17B C17 H17C 109.5 . .
O14 C18 C13 106.2(3) . .
O14 C18 H18A 110.5 . .
C13 C18 H18A 110.5 . .
O14 C18 H18B 110.5 . .
C13 C18 H18B 110.5 . .
H18A C18 H18B 108.7 . .
O14 C19 C24 125.3(4) . .
O14 C19 C20 115.5(4) . .
C24 C19 C20 119.2(4) . .
C21 C20 C19 119.8(5) . .
C21 C20 H20 120.1 . .
C19 C20 H20 120.1 . .
C20 C21 C22 121.1(5) . .
C20 C21 H21 119.4 . .
C22 C21 H21 119.4 . .
C21 C22 C23 119.8(5) . .
C21 C22 H22 120.1 . .
C23 C22 H22 120.1 . .
C22 C23 C24 119.4(4) . .
C22 C23 C66 121.2(4) . .
C24 C23 C66 119.3(4) . .
C19 C24 C23 120.6(4) . .
C19 C24 H24 119.7 . .
C23 C24 H24 119.7 . .
O15 C25 C11 107.3(4) . .
O15 C25 H25A 110.2 . .
C11 C25 H25A 110.2 . .
O15 C25 H25B 110.2 . .
C11 C25 H25B 110.2 . .
H25A C25 H25B 108.5 . .
C27 C26 O15 124.6(4) . .
C27 C26 C31 120.2(4) . .
O15 C26 C31 115.2(4) . .
C26 C27 C28 119.7(5) . .
C26 C27 H27 120.1 . .
C28 C27 H27 120.1 . .
C27 C28 C29 120.8(5) . .
C27 C28 H28 119.6 . .
C29 C28 H28 119.6 . .
C30 C29 C28 119.6(5) . .
C30 C29 H29 120.2 . .
C28 C29 H29 120.2 . .
C29 C30 C31 120.8(5) . .
C29 C30 C32 120.3(5) . .
C31 C30 C32 118.8(4) . .
C30 C31 C26 118.7(5) . .
C30 C31 H31 120.6 . .
C26 C31 H31 120.6 . .
O4 C32 O3 123.6(5) . .
O4 C32 C30 117.6(5) . .
O3 C32 C30 118.8(5) . .
O7 C33 O8 121.7(4) . .
O7 C33 C34 118.9(4) . .
O8 C33 C34 119.3(4) . .
O7 C33 Cd5 66.2(2) . .
O8 C33 Cd5 55.7(2) . .
C34 C33 Cd5 174.2(3) . .
C39 C34 C35 122.0(4) . .
C39 C34 C33 121.1(4) . .
C35 C34 C33 117.0(4) . .
C34 C35 C36 118.1(4) . .
C34 C35 H35 120.9 . .
C36 C35 H35 120.9 . .
O16 C36 C37 116.1(4) . .
O16 C36 C35 122.7(4) . .
C37 C36 C35 121.0(4) . .
C36 C37 C38 118.9(5) . .
C36 C37 H37 120.5 . .
C38 C37 H37 120.5 . .
C39 C38 C37 121.4(4) . .
C39 C38 H38 119.3 . .
C37 C38 H38 119.3 . .
C34 C39 C38 118.5(5) . .
C34 C39 H39 120.7 . .
C38 C39 H39 120.7 . .
O16 C40 C41 106.6(3) . .
O16 C40 H40A 110.4 . .
C41 C40 H40A 110.4 . .
O16 C40 H40B 110.4 . .
C41 C40 H40B 110.4 . .
H40A C40 H40B 108.6 . .
C46 C41 C42 119.4(4) . .
C46 C41 C40 121.8(4) . .
C42 C41 C40 118.8(4) . .
C43 C42 C41 119.1(4) . .
C43 C42 C48 122.4(4) . .
C41 C42 C48 118.4(4) . .
C42 C43 C44 120.6(4) . .
C42 C43 C50 119.6(4) . .
C44 C43 C50 119.8(4) . .
C45 C44 C43 119.8(4) . .
C45 C44 C49 120.0(4) . .
C43 C44 C49 120.1(4) . .
C44 C45 C46 120.5(4) . .
C44 C45 C58 120.1(4) . .
C46 C45 C58 119.4(4) . .
C45 C46 C41 120.3(4) . .
C45 C46 C47 121.4(4) . .
C41 C46 C47 118.3(4) . .
C46 C47 H47A 109.5 . .
C46 C47 H47B 109.5 . .
H47A C47 H47B 109.5 . .
C46 C47 H47C 109.5 . .
H47A C47 H47C 109.5 . .
H47B C47 H47C 109.5 . .
C42 C48 H48A 109.5 . .
C42 C48 H48B 109.5 . .
H48A C48 H48B 109.5 . .
C42 C48 H48C 109.5 . .
H48A C48 H48C 109.5 . .
H48B C48 H48C 109.5 . .
C44 C49 H49A 109.5 . .
C44 C49 H49B 109.5 . .
H49A C49 H49B 109.5 . .
C44 C49 H49C 109.5 . .
H49A C49 H49C 109.5 . .
H49B C49 H49C 109.5 . .
O17 C50 C43 106.9(4) . .
O17 C50 H50A 110.3 . .
C43 C50 H50A 110.3 . .
O17 C50 H50B 110.3 . .
C43 C50 H50B 110.3 . .
H50A C50 H50B 108.6 . .
C52 C51 O17 115.2(5) . .
C52 C51 C56 120.0(5) . .
O17 C51 C56 124.8(5) . .
C51 C52 C53 118.7(5) . .
C51 C52 H52 120.6 . .
C53 C52 H52 120.6 . .
C54 C53 C52 120.7(5) . .
C54 C53 C57 120.9(6) . .
C52 C53 C57 118.4(5) . .
C53 C54 C55 120.8(6) . .
C53 C54 H54 119.6 . .
C55 C54 H54 119.6 . .
C54 C55 C56 120.8(7) . .
C54 C55 H55 119.6 . .
C56 C55 H55 119.6 . .
C51 C56 C55 118.1(6) . .
C51 C56 H56 121.0 . .
C55 C56 H56 121.0 . .
O11 C57 O12 120.5(5) . .
O11 C57 C53 118.0(5) . .
O12 C57 C53 121.5(5) . .
O11 C57 Cd2 55.6(3) . 17_644
O12 C57 Cd2 64.9(3) . 17_644
C53 C57 Cd2 173.6(4) . 17_644
O18 C58 C45 106.3(4) . .
O18 C58 H58A 110.5 . .
C45 C58 H58A 110.5 . .
O18 C58 H58B 110.5 . .
C45 C58 H58B 110.5 . .
H58A C58 H58B 108.7 . .
O18 C59 C64 114.6(4) . .
O18 C59 C60 124.5(4) . .
C64 C59 C60 120.8(5) . .
C59 C60 C61 118.5(4) . .
C59 C60 H60 120.7 . .
C61 C60 H60 120.7 . .
C62 C61 C60 119.9(5) . .
C62 C61 C65 121.5(5) . .
C60 C61 C65 118.6(4) . .
C63 C62 C61 120.6(5) . .
C63 C62 H62 119.7 . .
C61 C62 H62 119.7 . .
C62 C63 C64 120.3(6) . .
C62 C63 H63 119.8 . .
C64 C63 H63 119.8 . .
C59 C64 C63 119.8(5) . .
C59 C64 H64 120.1 . .
C63 C64 H64 120.1 . .
O9 C65 O10 121.5(5) . .
O9 C65 C61 119.9(4) . .
O10 C65 C61 118.5(4) . .
O9 C65 Cd1 59.9(3) . .
O10 C65 Cd1 62.0(3) . .
C61 C65 Cd1 171.5(3) . .
O5 C66 O6 123.7(4) . .
O5 C66 C23 117.0(4) . .
O6 C66 C23 119.3(4) . .
Cd1 O19 Cd1 108.80(14) 3_775 .
Cd1 O19 Cd1 108.80(14) 3_775 2_755
Cd1 O19 Cd1 108.80(14) . 2_755
Cd2 O20 Cd2 116.70(9) 3_775 .
Cd2 O20 Cd2 116.70(9) 3_775 2_755
Cd2 O20 Cd2 116.70(9) . 2_755
C67 O21 Cd3 117.3(14) . .
O21 C67 N1 120.5(10) . .
O21 C67 H67 119.8 . .
N1 C67 H67 119.8 . .
C69 N1 C68 120.9(7) . .
C69 N1 C67 119.0(7) . .
C68 N1 C67 120.1(6) . .

loop_
_geom_bond_atom_site_label_1
_geom_bond_atom_site_label_2
_geom_bond_distance
_geom_bond_site_symmetry_2
Cd1 O4 2.185(4) 7
Cd1 O19 2.236(2) .
Cd1 O3 2.306(4) 8_655
Cd1 O9 2.340(4) .
Cd1 O10 2.383(4) .
Cd1 O6 2.455(3) 18_554
Cd1 C65 2.700(5) .
Cd2 O5 2.236(3) 17_644
Cd2 O11 2.253(4) 11_654
Cd2 O20 2.2751(12) .
Cd2 O6 2.337(3) 18_554
Cd2 O10 2.347(4) .
Cd2 O12 2.452(4) 11_654
Cd2 C57 2.707(5) 11_654
Cd3 O2 2.264(3) 2_655
Cd3 O2 2.264(3) 3_665
Cd3 O2 2.264(3) .
Cd3 O21 2.290(11) .
Cd3 O21 2.290(11) 3_665
Cd3 O21 2.290(11) 2_655
Cd3 O1 2.528(3) 3_665
Cd3 O1 2.528(3) 2_655
Cd3 O1 2.528(3) .
Cd3 C1 2.742(5) 2_655
Cd3 C1 2.742(5) 3_665
Cd3 C1 2.742(5) .
Cd4 O1 2.345(3) 3_665
Cd4 O1 2.345(3) 2_655
Cd4 O1 2.345(3) .
Cd4 O7 2.347(3) .
Cd4 O7 2.347(3) 3_665
Cd4 O7 2.347(3) 2_655
Cd4 Cd5 3.4446(12) .
Cd5 O1W 2.260(12) .
Cd5 O8 2.275(3) .
Cd5 O8 2.275(3) 2_655
Cd5 O8 2.275(3) 3_665
Cd5 O7 2.509(3) .
Cd5 O7 2.509(3) 3_665
Cd5 O7 2.509(3) 2_655
Cd5 C33 2.735(5) .
Cd5 C33 2.735(5) 2_655
Cd5 C33 2.735(5) 3_665
O1 C1 1.266(5) .
O2 C1 1.243(6) .
O3 C32 1.293(7) .
O3 Cd1 2.306(4) 15_664
O4 C32 1.252(7) .
O4 Cd1 2.185(4) 13_444
O5 C66 1.256(6) .
O5 Cd2 2.236(3) 11_654
O6 C66 1.257(6) .
O6 Cd2 2.337(3) 12_454
O6 Cd1 2.455(3) 12_454
O7 C33 1.272(5) .
O8 C33 1.280(6) .
O9 C65 1.239(6) .
O10 C65 1.291(6) .
O11 C57 1.242(7) .
O11 Cd2 2.253(4) 17_644
O12 C57 1.252(7) .
O12 Cd2 2.452(4) 17_644
O13 C6 1.382(6) .
O13 C8 1.463(5) .
O14 C19 1.357(6) .
O14 C18 1.420(5) .
O15 C26 1.377(6) .
O15 C25 1.422(6) .
O16 C36 1.370(6) .
O16 C40 1.451(5) .
O17 C51 1.381(6) .
O17 C50 1.445(5) .
O18 C59 1.380(5) .
O18 C58 1.448(5) .
C1 C2 1.484(6) .
C2 C7 1.386(7) .
C2 C3 1.401(7) .
C3 C4 1.404(7) .
C3 H3 0.9500 .
C4 C5 1.355(8) .
C4 H4 0.9500 .
C5 C6 1.415(7) .
C5 H5 0.9500 .
C6 C7 1.375(6) .
C7 H7 0.9500 .
C8 C9 1.522(6) .
C8 H8A 0.9900 .
C8 H8B 0.9900 .
C9 C10 1.377(6) .
C9 C14 1.419(6) .
C10 C11 1.407(7) .
C10 C16 1.516(7) .
C11 C12 1.403(7) .
C11 C25 1.517(6) .
C12 C13 1.393(7) .
C12 C17 1.540(7) .
C13 C14 1.405(7) .
C13 C18 1.538(6) .
C14 C15 1.498(7) .
C15 H15A 0.9800 .
C15 H15B 0.9800 .
C15 H15C 0.9800 .
C16 H16A 0.9800 .
C16 H16B 0.9800 .
C16 H16C 0.9800 .
C17 H17A 0.9800 .
C17 H17B 0.9800 .
C17 H17C 0.9800 .
C18 H18A 0.9900 .
C18 H18B 0.9900 .
C19 C24 1.383(6) .
C19 C20 1.415(7) .
C20 C21 1.377(8) .
C20 H20 0.9500 .
C21 C22 1.387(8) .
C21 H21 0.9500 .
C22 C23 1.397(7) .
C22 H22 0.9500 .
C23 C24 1.407(6) .
C23 C66 1.490(6) .
C24 H24 0.9500 .
C25 H25A 0.9900 .
C25 H25B 0.9900 .
C26 C27 1.370(7) .
C26 C31 1.413(6) .
C27 C28 1.380(7) .
C27 H27 0.9500 .
C28 C29 1.381(8) .
C28 H28 0.9500 .
C29 C30 1.376(7) .
C29 H29 0.9500 .
C30 C31 1.382(7) .
C30 C32 1.499(7) .
C31 H31 0.9500 .
C33 C34 1.499(6) .
C34 C39 1.388(6) .
C34 C35 1.404(6) .
C35 C36 1.406(6) .
C35 H35 0.9500 .
C36 C37 1.394(6) .
C37 C38 1.402(7) .
C37 H37 0.9500 .
C38 C39 1.394(7) .
C38 H38 0.9500 .
C39 H39 0.9500 .
C40 C41 1.500(6) .
C40 H40A 0.9900 .
C40 H40B 0.9900 .
C41 C46 1.407(6) .
C41 C42 1.439(6) .
C42 C43 1.410(7) .
C42 C48 1.509(6) .
C43 C44 1.410(6) .
C43 C50 1.507(6) .
C44 C45 1.401(7) .
C44 C49 1.516(7) .
C45 C46 1.405(7) .
C45 C58 1.503(7) .
C46 C47 1.520(6) .
C47 H47A 0.9800 .
C47 H47B 0.9800 .
C47 H47C 0.9800 .
C48 H48A 0.9800 .
C48 H48B 0.9800 .
C48 H48C 0.9800 .
C49 H49A 0.9800 .
C49 H49B 0.9800 .
C49 H49C 0.9800 .
C50 H50A 0.9900 .
C50 H50B 0.9900 .
C51 C52 1.381(7) .
C51 C56 1.395(8) .
C52 C53 1.420(8) .
C52 H52 0.9500 .
C53 C54 1.337(9) .
C53 C57 1.491(7) .
C54 C55 1.346(10) .
C54 H54 0.9500 .
C55 C56 1.412(10) .
C55 H55 0.9500 .
C56 H56 0.9500 .
C57 Cd2 2.707(5) 17_644
C58 H58A 0.9900 .
C58 H58B 0.9900 .
C59 C64 1.381(7) .
C59 C60 1.388(7) .
C60 C61 1.410(7) .
C60 H60 0.9500 .
C61 C62 1.385(8) .
C61 C65 1.495(7) .
C62 C63 1.363(9) .
C62 H62 0.9500 .
C63 C64 1.388(8) .
C63 H63 0.9500 .
C64 H64 0.9500 .
O19 Cd1 2.2362(19) 3_775
O19 Cd1 2.2362(19) 2_755
O20 Cd2 2.2751(11) 3_775
O20 Cd2 2.2751(11) 2_755
O21 C67 1.239(10) .
C67 N1 1.483(9) .
C67 H67 0.9500 .
N1 C69 1.458(9) .
N1 C68 1.464(9) .
C68 H68A 0.9800 .
C68 H68B 0.9800 .
C68 H68C 0.9800 .
C69 H69A 0.9800 .
C69 H69B 0.9800 .
C69 H69C 0.9800 .

loop_
_platon_squeeze_void_nr
_platon_squeeze_void_average_x
_platon_squeeze_void_average_y
_platon_squeeze_void_average_z
_platon_squeeze_void_volume
_platon_squeeze_void_count_electrons
_platon_squeeze_void_content
1 -0.030 0.478 0.005 1494 475 ' '
2 -0.172 0.648 0.172 1492 475 ' '
3 0.112 0.227 0.339 1493 474 ' '
4 -0.024 0.490 0.505 1494 475 ' '
5 -0.170 0.178 0.672 1492 475 ' '
6 0.150 0.843 0.839 1493 474 ' '
7 0.030 0.584 0.375 7 1 ' '
8 0.030 0.446 0.875 7 1 ' '
9 0.083 0.303 0.208 7 1 ' '
10 0.083 0.780 0.708 7 1 ' '
11 0.220 0.917 0.208 7 1 ' '
12 0.220 0.303 0.708 8 1 ' '
13 0.363 0.250 0.042 7 1 ' '
14 0.363 0.113 0.542 7 1 ' '
15 0.416 0.446 0.375 7 1 ' '
16 0.416 0.970 0.875 7 1 ' '
17 0.554 0.970 0.375 7 1 ' '
18 0.554 0.584 0.875 7 1 ' '
19 0.697 0.780 0.208 7 1 ' '
20 0.697 0.917 0.708 7 1 ' '
21 0.750 0.113 0.042 7 1 ' '
22 0.750 0.637 0.542 7 1 ' '
23 0.887 0.637 0.042 7 1 ' '
24 0.887 0.250 0.542 7 1 ' '
